data_4335051
loop_
_publ_author_name
'Peter Comba'
'Michael Morgen'
'Hubert Wadepohl'

_publ_section_title
;
 Tuning of the Properties of Transition-Metal Bispidine Complexes by
 Variation of the Basicity of the Aromatic Donor Groups
;
_journal_name_full 'Inorganic Chemistry'
_journal_page_first 6481
_journal_page_last 6501
_journal_paper_doi 10.1021/ic4004214
_journal_volume 52
_journal_year 2013
_chemical_formula_sum 'C20 H19 Br2 N3 O5'
_chemical_formula_weight 541.20
_space_group_IT_number 2
_symmetry_cell_setting triclinic
_symmetry_Int_Tables_number 2
_symmetry_space_group_name_Hall '-P 1'
_symmetry_space_group_name_H-M 'P -1'
_atom_sites_solution_hydrogens geom
_atom_sites_solution_primary heavy
_atom_sites_solution_secondary difmap
_audit_block_code co_mimo36
_audit_creation_date
;
'Fri Oct 21 17:24:30 2011'
;
_audit_creation_method
;
CrysAlisPro, Oxford Diffraction Ltd.,
Version 1.171.35.15 (release 03-08-2011 CrysAlis171 .NET)
(compiled Aug  3 2011,13:03:54)
;
_cell_angle_alpha 99.7871(17)
_cell_angle_beta 99.9915(17)
_cell_angle_gamma 104.9935(17)
_cell_formula_units_Z 4.00000
_cell_length_a 13.1630(3)
_cell_length_b 13.1895(3)
_cell_length_c 13.4888(3)
_cell_measurement_reflns_used 24167
_cell_measurement_temperature 99.9(3)
_cell_measurement_theta_max 27.4241
_cell_measurement_theta_min 3.1956
_cell_volume 2170.23(9)
_computing_cell_refinement
;
CrysAlisPro, Agilent Technologies,
Version 1.171.35.15 (release 03-08-2011 CrysAlis171 .NET)
(compiled Aug  3 2011,13:03:54)
;
_computing_data_collection
;
CrysAlisPro, Agilent Technologies,
Version 1.171.35.15 (release 03-08-2011 CrysAlis171 .NET)
(compiled Aug  3 2011,13:03:54)
;
_computing_data_reduction
;
CrysAlisPro, Agilent Technologies,
Version 1.171.35.15 (release 03-08-2011 CrysAlis171 .NET)
(compiled Aug  3 2011,13:03:54)
;
_computing_structure_refinement 'SHELXL-97 (Sheldrick, 2008)'
_computing_structure_solution 'DIRDIF (Beurskens et al., 1999-2008)'
_diffrn_ambient_temperature 99.9(3)
_diffrn_detector_area_resol_mean 15.9241
_diffrn_measured_fraction_theta_full 0.998
_diffrn_measured_fraction_theta_max 0.998
_diffrn_measurement_details
;
  1 omega   -2.00   76.00   1.0000    8.7000
omega____ theta____ kappa____ phi______ frames
    -       18.3817   57.0000  -60.0000 78

  2 omega  -44.00   48.00   1.0000    8.7000
omega____ theta____ kappa____ phi______ frames
    -       18.3817  -77.0000    0.0000 92

  3 omega   -3.00   87.00   1.0000    8.7000
omega____ theta____ kappa____ phi______ frames
    -       18.3817   57.0000   30.0000 90

  4 omega   34.00   90.00   1.0000    8.7000
omega____ theta____ kappa____ phi______ frames
    -       18.3817   19.0000  -90.0000 56

  5 omega   18.00   47.00   1.0000    8.7000
omega____ theta____ kappa____ phi______ frames
    -       18.3817  -77.0000   30.0000 29

  6 omega  -50.00    2.00   1.0000    8.7000
omega____ theta____ kappa____ phi______ frames
    -       18.3817  -57.0000 -120.0000 52

  7 omega   -9.00   89.00   1.0000    8.7000
omega____ theta____ kappa____ phi______ frames
    -       18.3817   77.0000  120.0000 98

  8 omega  -46.00   47.00   1.0000    8.7000
omega____ theta____ kappa____ phi______ frames
    -       18.3817  -77.0000  120.0000 93

  9 omega  -49.00  -12.00   1.0000    8.7000
omega____ theta____ kappa____ phi______ frames
    -      -18.9286   77.0000 -120.0000 37

 10 omega  -62.00   -2.00   1.0000    8.7000
omega____ theta____ kappa____ phi______ frames
    -      -18.9286  -77.0000 -180.0000 60

 11 omega  -49.00   28.00   1.0000    8.7000
omega____ theta____ kappa____ phi______ frames
    -      -18.9286   77.0000  -90.0000 77

 12 omega  -48.00  -22.00   1.0000    8.7000
omega____ theta____ kappa____ phi______ frames
    -      -18.9286   77.0000 -180.0000 26

 13 omega    5.00   41.00   1.0000    8.7000
omega____ theta____ kappa____ phi______ frames
    -      -18.9286   77.0000  150.0000 36

 14 omega  -49.00  -17.00   1.0000    8.7000
omega____ theta____ kappa____ phi______ frames
    -      -18.9286   77.0000  150.0000 32

 15 omega  -49.00  -23.00   1.0000    8.7000
omega____ theta____ kappa____ phi______ frames
    -      -18.9286   77.0000 -150.0000 26

 16 omega  -51.00  -25.00   1.0000    8.7000
omega____ theta____ kappa____ phi______ frames
    -      -18.9286   80.0000   43.0000 26

 17 omega  -50.00   40.00   1.0000    8.7000
omega____ theta____ kappa____ phi______ frames
    -       18.3817  -57.0000  120.0000 90

 18 omega  -12.00   89.00   1.0000    8.7000
omega____ theta____ kappa____ phi______ frames
    -       18.3817   77.0000   30.0000 101

 19 omega   -3.00   87.00   1.0000    8.7000
omega____ theta____ kappa____ phi______ frames
    -       18.3817   57.0000 -180.0000 90

 20 omega  -50.00   40.00   1.0000    8.7000
omega____ theta____ kappa____ phi______ frames
    -       18.3817  -57.0000   30.0000 90

 21 omega  -52.00   48.00   1.0000    8.7000
omega____ theta____ kappa____ phi______ frames
    -       18.3817  -77.0000    0.0000 100

 22 omega  -50.00   40.00   1.0000    8.7000
omega____ theta____ kappa____ phi______ frames
    -       18.3817  -57.0000   60.0000 90

 23 omega  -54.00   44.00   1.0000    8.7000
omega____ theta____ kappa____ phi______ frames
    -       18.3817  -38.0000  150.0000 98

 24 omega  -55.00   62.00   1.0000    8.7000
omega____ theta____ kappa____ phi______ frames
    -       18.3817  -19.0000 -180.0000 117

 25 omega  -88.00    2.00   1.0000    8.7000
omega____ theta____ kappa____ phi______ frames
    -      -18.9286  -57.0000  150.0000 90

 26 omega  -49.00   51.00   1.0000    8.7000
omega____ theta____ kappa____ phi______ frames
    -      -18.9286   77.0000 -150.0000 100

 27 omega  -49.00   51.00   1.0000    8.7000
omega____ theta____ kappa____ phi______ frames
    -      -18.9286   77.0000  -90.0000 100

 28 omega  -51.00   24.00   1.0000    8.7000
omega____ theta____ kappa____ phi______ frames
    -      -18.9286   80.0000   43.0000 75

 29 omega  -89.00   11.00   1.0000    8.7000
omega____ theta____ kappa____ phi______ frames
    -      -18.9286  -77.0000   30.0000 100

 30 omega  -49.00   18.00   1.0000    8.7000
omega____ theta____ kappa____ phi______ frames
    -      -18.9286   77.0000 -120.0000 67

;
_diffrn_measurement_device_type 'SuperNova, Dual, Cu at zero, Eos'
_diffrn_measurement_method '\w scans'
_diffrn_orient_matrix_UB_11 -0.0127483000
_diffrn_orient_matrix_UB_12 -0.0087155000
_diffrn_orient_matrix_UB_13 0.0474380000
_diffrn_orient_matrix_UB_21 0.0506865000
_diffrn_orient_matrix_UB_22 0.0368358000
_diffrn_orient_matrix_UB_23 0.0273260000
_diffrn_orient_matrix_UB_31 -0.0234885000
_diffrn_orient_matrix_UB_32 0.0428171000
_diffrn_orient_matrix_UB_33 0.0026719000
_diffrn_radiation_monochromator mirror
_diffrn_radiation_type 'Mo K\a'
_diffrn_radiation_wavelength 0.7107
_diffrn_reflns_av_R_equivalents 0.0618
_diffrn_reflns_av_sigmaI/netI 0.1437
_diffrn_reflns_limit_h_max 17
_diffrn_reflns_limit_h_min -17
_diffrn_reflns_limit_k_max 17
_diffrn_reflns_limit_k_min -17
_diffrn_reflns_limit_l_max 17
_diffrn_reflns_limit_l_min -17
_diffrn_reflns_number 94078
_diffrn_reflns_theta_full 27.48
_diffrn_reflns_theta_max 27.4241
_diffrn_reflns_theta_min 3.1956
_diffrn_source 'SuperNova (Mo) x-ray Source'
_exptl_absorpt_coefficient_mu 3.773
_exptl_absorpt_correction_T_max 1.00000
_exptl_absorpt_correction_T_min 0.68784
_exptl_absorpt_correction_type multi-scan
_exptl_absorpt_process_details
;
CrysAlisPro, Agilent Technologies,
Version 1.171.35.15 (release 03-08-2011 CrysAlis171 .NET)
(compiled Aug  3 2011,13:03:54)
empirical absorption correction using spherical harmonics,
 implemented in SCALE3 ABSPACK scaling algorithm.
;
_exptl_crystal_density_diffrn 1.656
_exptl_crystal_F_000 1080
_exptl_crystal_size_max 0.8754
_exptl_crystal_size_mid 0.3302
_exptl_crystal_size_min 0.1828
_refine_diff_density_max 2.038
_refine_diff_density_min -1.243
_refine_diff_density_rms 0.113
_refine_ls_extinction_method none
_refine_ls_goodness_of_fit_ref 1.042
_refine_ls_hydrogen_treatment constr
_refine_ls_matrix_type full
_refine_ls_number_parameters 549
_refine_ls_number_reflns 9927
_refine_ls_number_restraints 0
_refine_ls_restrained_S_all 1.042
_refine_ls_R_factor_all 0.0539
_refine_ls_R_factor_gt 0.0410
_refine_ls_shift/su_max 0.000
_refine_ls_shift/su_mean 0.000
_refine_ls_structure_factor_coef Fsqd
_refine_ls_weighting_details 'calc w=1/[\s^2^(Fo^2^)+(0.0550P)^2^+3.7238P] where P=(Fo^2^+2Fc^2^)/3'
_refine_ls_weighting_scheme calc
_refine_ls_wR_factor_gt 0.1041
_refine_ls_wR_factor_ref 0.1114
_reflns_number_gt 8226
_reflns_number_total 9927
_reflns_threshold_expression >2sigma(I)
_cod_data_source_file ic4004214_si_002_2.cif
_cod_data_source_block co_mimo36
_cod_original_cell_volume 2170.22(7)
_cod_database_code 4335051
_audit_block_refno 1340
_cell_oxdiff_length_a 13.1630(3)
_cell_oxdiff_length_b 13.1895(3)
_cell_oxdiff_length_c 13.4888(3)
_cell_oxdiff_angle_alpha 99.7871(17)
_cell_oxdiff_angle_beta 99.9915(17)
_cell_oxdiff_angle_gamma 104.9935(17)
_cell_oxdiff_volume 2170.22(7)
_cell_oxdiff_measurement_reflns_used 24167
_reflns_odcompleteness_completeness 99.85
_reflns_odcompleteness_theta 26.32
_reflns_odcompleteness_iscentric 1
_chemical_oxdiff_formula C20H19Br2N3O5

loop_
_symmetry_equiv_pos_as_xyz
'x, y, z'
'-x, -y, -z'

loop_
_atom_site_label
_atom_site_type_symbol
_atom_site_fract_x
_atom_site_fract_y
_atom_site_fract_z
_atom_site_U_iso_or_equiv
_atom_site_adp_type
_atom_site_occupancy
_atom_site_symmetry_multiplicity
_atom_site_calc_flag
_atom_site_refinement_flags
Br1 Br 0.12739(3) 0.47903(3) 0.17315(2) 0.02424(9) Uani 1 1 d .
Br2 Br 0.40603(2) 0.39011(3) -0.19566(2) 0.02086(9) Uani 1 1 d .
O1 O 0.5197(2) 0.1843(2) 0.51018(18) 0.0285(6) Uani 1 1 d .
O2 O 0.35054(19) 0.1825(2) 0.44013(18) 0.0258(5) Uani 1 1 d .
O3 O 0.7273(2) 0.47638(19) 0.3112(2) 0.0298(6) Uani 1 1 d .
O4 O 0.81473(17) 0.35072(19) 0.29190(17) 0.0218(5) Uani 1 1 d .
O5 O 0.66673(18) 0.24064(19) 0.40936(16) 0.0199(5) Uani 1 1 d .
H5 H 0.6421 0.2196 0.4582 0.030 Uiso 1 1 calc R
N1 N 0.4208(2) 0.4243(2) 0.3819(2) 0.0199(6) Uani 1 1 d .
N2 N 0.6551(2) 0.3301(3) 0.0627(2) 0.0311(7) Uani 1 1 d .
N3 N 0.4261(2) 0.2429(2) 0.16672(18) 0.0140(5) Uani 1 1 d .
C1 C 0.4836(2) 0.2374(2) 0.3505(2) 0.0150(6) Uani 1 1 d .
C2 C 0.3963(2) 0.2489(2) 0.2673(2) 0.0140(6) Uani 1 1 d .
H2 H 0.3304 0.1869 0.2585 0.017 Uiso 1 1 calc R
C4 C 0.5341(2) 0.3181(2) 0.1803(2) 0.0144(6) Uani 1 1 d .
H4 H 0.5326 0.3899 0.2175 0.017 Uiso 1 1 calc R
C5 C 0.6242(2) 0.2882(2) 0.2481(2) 0.0146(6) Uani 1 1 d .
H5A H 0.6412 0.2271 0.2063 0.018 Uiso 1 1 calc R
C6 C 0.5867(2) 0.2540(2) 0.3403(2) 0.0154(6) Uani 1 1 d .
C10 C 0.4555(3) 0.1998(3) 0.4406(2) 0.0200(7) Uani 1 1 d .
C11 C 0.3152(4) 0.1352(4) 0.5227(3) 0.0444(11) Uani 1 1 d .
H11A H 0.2367 0.1202 0.5126 0.067 Uiso 1 1 calc R
H11B H 0.3510 0.1856 0.5893 0.067 Uiso 1 1 calc R
H11C H 0.3339 0.0679 0.5217 0.067 Uiso 1 1 calc R
C12 C 0.7259(3) 0.3834(3) 0.2863(2) 0.0196(6) Uani 1 1 d .
C13 C 0.9161(3) 0.4370(3) 0.3345(3) 0.0305(8) Uani 1 1 d .
H13A H 0.9188 0.4938 0.2959 0.046 Uiso 1 1 calc R
H13B H 0.9769 0.4081 0.3288 0.046 Uiso 1 1 calc R
H13C H 0.9206 0.4669 0.4073 0.046 Uiso 1 1 calc R
C14 C 0.3649(2) 0.3520(2) 0.2945(2) 0.0138(6) Uani 1 1 d .
C15 C 0.3921(3) 0.5144(3) 0.4053(2) 0.0241(7) Uani 1 1 d .
H15 H 0.4321 0.5662 0.4668 0.029 Uiso 1 1 calc R
C16 C 0.3070(3) 0.5363(3) 0.3448(2) 0.0214(7) Uani 1 1 d .
H16 H 0.2894 0.6014 0.3633 0.026 Uiso 1 1 calc R
C17 C 0.2491(2) 0.4588(2) 0.2562(2) 0.0156(6) Uani 1 1 d .
C18 C 0.2779(2) 0.3660(2) 0.2284(2) 0.0140(6) Uani 1 1 d .
H18 H 0.2399 0.3136 0.1666 0.017 Uiso 1 1 calc R
C19 C 0.5570(3) 0.3316(3) 0.0761(2) 0.0176(6) Uani 1 1 d .
C20 C 0.4794(2) 0.3489(2) 0.0016(2) 0.0155(6) Uani 1 1 d .
H20 H 0.4111 0.3510 0.0144 0.019 Uiso 1 1 calc R
C21 C 0.5049(3) 0.3628(2) -0.0910(2) 0.0173(6) Uani 1 1 d .
C22 C 0.6054(3) 0.3605(3) -0.1077(3) 0.0301(8) Uani 1 1 d .
H22 H 0.6241 0.3698 -0.1712 0.036 Uiso 1 1 calc R
C23 C 0.6769(3) 0.3443(4) -0.0295(3) 0.0394(10) Uani 1 1 d .
H23 H 0.7459 0.3430 -0.0406 0.047 Uiso 1 1 calc R
C24 C 0.4165(3) 0.1322(2) 0.1167(2) 0.0195(6) Uani 1 1 d .
H24A H 0.4621 0.1030 0.1624 0.029 Uiso 1 1 calc R
H24B H 0.4400 0.1317 0.0516 0.029 Uiso 1 1 calc R
H24C H 0.3411 0.0878 0.1027 0.029 Uiso 1 1 calc R
Br51 Br 0.65173(3) 0.00303(3) 0.16227(3) 0.03314(11) Uani 1 1 d .
Br52 Br 0.90421(2) -0.09416(2) -0.19497(2) 0.01910(9) Uani 1 1 d .
O51 O 1.02844(18) -0.29811(18) 0.51104(16) 0.0211(5) Uani 1 1 d .
O52 O 0.86042(18) -0.29283(18) 0.44793(16) 0.0202(5) Uani 1 1 d .
O53 O 1.2316(2) -0.0496(2) 0.2720(2) 0.0344(6) Uani 1 1 d .
O54 O 1.30443(18) -0.1862(2) 0.25433(19) 0.0269(5) Uani 1 1 d .
O55 O 1.16578(17) -0.26504(18) 0.39593(16) 0.0185(5) Uani 1 1 d .
H55 H 1.1444 -0.2790 0.4486 0.028 Uiso 1 1 calc R
N51 N 0.9281(2) -0.0714(2) 0.37592(19) 0.0180(5) Uani 1 1 d .
N52 N 1.1176(2) -0.2347(3) 0.0236(2) 0.0266(6) Uani 1 1 d .
N53 N 0.9158(2) -0.26650(19) 0.16013(18) 0.0128(5) Uani 1 1 d .
C51 C 0.9846(2) -0.2602(2) 0.3452(2) 0.0131(6) Uani 1 1 d .
C52 C 0.8951(2) -0.2495(2) 0.2639(2) 0.0129(6) Uani 1 1 d .
H52 H 0.8280 -0.3073 0.2621 0.015 Uiso 1 1 calc R
C54 C 1.0255(2) -0.1997(2) 0.1636(2) 0.0132(6) Uani 1 1 d .
H54 H 1.0312 -0.1244 0.1980 0.016 Uiso 1 1 calc R
C55 C 1.1153(2) -0.2320(2) 0.2291(2) 0.0152(6) Uani 1 1 d .
H55A H 1.1231 -0.2997 0.1892 0.018 Uiso 1 1 calc R
C56 C 1.0843(2) -0.2525(2) 0.3284(2) 0.0136(6) Uani 1 1 d .
C60 C 0.9621(3) -0.2847(2) 0.4420(2) 0.0159(6) Uani 1 1 d .
C61 C 0.8303(3) -0.3265(3) 0.5380(3) 0.0344(9) Uani 1 1 d .
H61A H 0.7547 -0.3297 0.5358 0.052 Uiso 1 1 calc R
H61B H 0.8767 -0.2748 0.6006 0.052 Uiso 1 1 calc R
H61C H 0.8391 -0.3980 0.5387 0.052 Uiso 1 1 calc R
C62 C 1.2221(3) -0.1442(3) 0.2537(2) 0.0216(7) Uani 1 1 d .
C63 C 1.4103(3) -0.1084(4) 0.2788(4) 0.0442(11) Uani 1 1 d .
H63A H 1.4147 -0.0646 0.2269 0.066 Uiso 1 1 calc R
H63B H 1.4654 -0.1462 0.2789 0.066 Uiso 1 1 calc R
H63C H 1.4228 -0.0616 0.3472 0.066 Uiso 1 1 calc R
C64 C 0.8710(2) -0.1417(2) 0.2885(2) 0.0131(6) Uani 1 1 d .
C65 C 0.7882(2) -0.1226(2) 0.2207(2) 0.0150(6) Uani 1 1 d .
H65 H 0.7493 -0.1737 0.1583 0.018 Uiso 1 1 calc R
C66 C 0.7652(2) -0.0264(3) 0.2481(2) 0.0169(6) Uani 1 1 d .
C67 C 0.8236(3) 0.0491(3) 0.3376(2) 0.0189(6) Uani 1 1 d .
H67 H 0.8094 0.1160 0.3563 0.023 Uiso 1 1 calc R
C68 C 0.9043(3) 0.0216(3) 0.3985(2) 0.0221(7) Uani 1 1 d .
H68 H 0.9455 0.0722 0.4605 0.027 Uiso 1 1 calc R
C69 C 1.0403(3) -0.1970(2) 0.0545(2) 0.0174(6) Uani 1 1 d .
C70 C 0.9733(2) -0.1563(2) -0.0088(2) 0.0157(6) Uani 1 1 d .
H70 H 0.9178 -0.1320 0.0145 0.019 Uiso 1 1 calc R
C71 C 0.9897(2) -0.1522(2) -0.1066(2) 0.0166(6) Uani 1 1 d .
C72 C 1.0693(3) -0.1904(3) -0.1408(3) 0.0250(7) Uani 1 1 d .
H72 H 1.0814 -0.1886 -0.2080 0.030 Uiso 1 1 calc R
C73 C 1.1303(3) -0.2310(3) -0.0729(3) 0.0316(9) Uani 1 1 d .
H73 H 1.1846 -0.2581 -0.0956 0.038 Uiso 1 1 calc R
C74 C 0.8953(3) -0.3814(2) 0.1141(2) 0.0186(6) Uani 1 1 d .
H74A H 0.9425 -0.4110 0.1577 0.028 Uiso 1 1 calc R
H74B H 0.9102 -0.3893 0.0450 0.028 Uiso 1 1 calc R
H74C H 0.8197 -0.4203 0.1091 0.028 Uiso 1 1 calc R

loop_
_atom_site_aniso_label
_atom_site_aniso_U_11
_atom_site_aniso_U_22
_atom_site_aniso_U_33
_atom_site_aniso_U_23
_atom_site_aniso_U_13
_atom_site_aniso_U_12
Br1 0.02607(18) 0.02603(18) 0.02208(17) 0.00416(13) -0.00046(13) 0.01495(14)
Br2 0.01728(16) 0.02475(17) 0.01946(16) 0.01100(12) -0.00082(12) 0.00381(13)
O1 0.0310(14) 0.0458(16) 0.0231(12) 0.0220(11) 0.0130(10) 0.0223(12)
O2 0.0256(13) 0.0372(14) 0.0257(12) 0.0177(11) 0.0158(10) 0.0151(11)
O3 0.0239(13) 0.0204(12) 0.0414(15) 0.0095(11) -0.0030(11) 0.0056(10)
O4 0.0121(11) 0.0269(12) 0.0292(12) 0.0156(10) 0.0034(9) 0.0057(9)
O5 0.0186(11) 0.0295(12) 0.0181(11) 0.0146(9) 0.0042(9) 0.0123(10)
N1 0.0207(14) 0.0205(14) 0.0182(13) 0.0020(10) 0.0002(11) 0.0096(11)
N2 0.0279(17) 0.056(2) 0.0293(16) 0.0287(15) 0.0175(13) 0.0267(16)
N3 0.0152(12) 0.0155(12) 0.0130(11) 0.0040(9) 0.0052(10) 0.0058(10)
C1 0.0202(16) 0.0141(14) 0.0135(13) 0.0056(11) 0.0039(12) 0.0085(12)
C2 0.0145(14) 0.0167(14) 0.0132(13) 0.0048(11) 0.0060(11) 0.0059(12)
C4 0.0135(14) 0.0192(15) 0.0141(13) 0.0072(11) 0.0042(11) 0.0082(12)
C5 0.0124(14) 0.0177(15) 0.0175(14) 0.0084(11) 0.0045(11) 0.0071(12)
C6 0.0181(16) 0.0155(14) 0.0143(14) 0.0051(11) 0.0022(12) 0.0077(12)
C10 0.0239(17) 0.0231(16) 0.0201(15) 0.0113(13) 0.0108(13) 0.0115(14)
C11 0.043(2) 0.069(3) 0.048(2) 0.042(2) 0.034(2) 0.028(2)
C12 0.0180(16) 0.0238(17) 0.0192(15) 0.0109(13) 0.0023(12) 0.0074(13)
C13 0.0151(17) 0.034(2) 0.042(2) 0.0238(17) 0.0004(15) 0.0009(15)
C14 0.0124(14) 0.0183(15) 0.0136(13) 0.0051(11) 0.0056(11) 0.0069(12)
C15 0.0284(18) 0.0216(17) 0.0187(15) -0.0031(13) -0.0031(13) 0.0119(14)
C16 0.0248(17) 0.0220(16) 0.0198(15) 0.0029(13) 0.0028(13) 0.0139(14)
C17 0.0144(15) 0.0203(15) 0.0147(14) 0.0067(12) 0.0025(11) 0.0087(12)
C18 0.0145(14) 0.0159(14) 0.0123(13) 0.0044(11) 0.0041(11) 0.0042(11)
C19 0.0179(16) 0.0234(16) 0.0178(14) 0.0111(12) 0.0064(12) 0.0111(13)
C20 0.0146(15) 0.0169(15) 0.0182(14) 0.0064(11) 0.0048(12) 0.0075(12)
C21 0.0193(16) 0.0179(15) 0.0182(14) 0.0095(12) 0.0032(12) 0.0090(12)
C22 0.0281(19) 0.051(2) 0.0268(18) 0.0244(17) 0.0160(15) 0.0216(18)
C23 0.032(2) 0.074(3) 0.037(2) 0.036(2) 0.0214(17) 0.033(2)
C24 0.0223(17) 0.0177(15) 0.0183(15) 0.0002(12) 0.0063(12) 0.0069(13)
Br51 0.0342(2) 0.0318(2) 0.03013(19) -0.00288(15) -0.00935(15) 0.02167(16)
Br52 0.01844(16) 0.01949(16) 0.01874(15) 0.00980(12) -0.00099(12) 0.00449(12)
O51 0.0268(13) 0.0269(12) 0.0161(10) 0.0121(9) 0.0063(9) 0.0137(10)
O52 0.0220(12) 0.0277(12) 0.0183(11) 0.0109(9) 0.0109(9) 0.0121(10)
O53 0.0227(13) 0.0257(14) 0.0501(16) 0.0177(12) -0.0052(12) 0.0022(11)
O54 0.0112(11) 0.0374(14) 0.0396(14) 0.0247(12) 0.0079(10) 0.0081(10)
O55 0.0171(11) 0.0271(12) 0.0161(10) 0.0117(9) 0.0024(8) 0.0117(9)
N51 0.0217(14) 0.0183(13) 0.0131(12) 0.0018(10) -0.0009(10) 0.0088(11)
N52 0.0264(16) 0.0436(18) 0.0223(14) 0.0188(13) 0.0126(12) 0.0199(14)
N53 0.0141(12) 0.0136(12) 0.0128(11) 0.0043(9) 0.0046(9) 0.0057(10)
C51 0.0159(15) 0.0128(14) 0.0122(13) 0.0052(11) 0.0032(11) 0.0056(11)
C52 0.0144(14) 0.0156(14) 0.0104(13) 0.0041(11) 0.0040(11) 0.0058(11)
C54 0.0117(14) 0.0167(14) 0.0150(13) 0.0082(11) 0.0045(11) 0.0070(11)
C55 0.0139(15) 0.0200(15) 0.0155(14) 0.0096(11) 0.0047(11) 0.0072(12)
C56 0.0166(15) 0.0111(13) 0.0132(13) 0.0042(11) 0.0020(11) 0.0044(11)
C60 0.0211(16) 0.0130(14) 0.0158(14) 0.0037(11) 0.0062(12) 0.0073(12)
C61 0.034(2) 0.054(3) 0.0318(19) 0.0244(18) 0.0237(17) 0.0216(19)
C62 0.0179(16) 0.0252(17) 0.0251(16) 0.0164(13) 0.0030(13) 0.0064(13)
C63 0.0157(18) 0.057(3) 0.064(3) 0.043(2) 0.0044(18) 0.0023(18)
C64 0.0137(14) 0.0164(14) 0.0126(13) 0.0061(11) 0.0053(11) 0.0069(12)
C65 0.0157(15) 0.0164(15) 0.0137(13) 0.0021(11) 0.0020(11) 0.0077(12)
C66 0.0170(15) 0.0225(16) 0.0156(14) 0.0066(12) 0.0033(12) 0.0121(13)
C67 0.0267(17) 0.0166(15) 0.0161(14) 0.0032(12) 0.0031(12) 0.0126(13)
C68 0.0279(18) 0.0172(15) 0.0171(15) -0.0012(12) -0.0031(13) 0.0079(13)
C69 0.0177(16) 0.0201(15) 0.0198(15) 0.0110(12) 0.0052(12) 0.0101(13)
C70 0.0152(15) 0.0164(15) 0.0177(14) 0.0064(11) 0.0038(12) 0.0071(12)
C71 0.0151(15) 0.0168(15) 0.0195(15) 0.0112(12) 0.0025(12) 0.0040(12)
C72 0.0250(18) 0.040(2) 0.0226(16) 0.0207(15) 0.0135(14) 0.0170(16)
C73 0.030(2) 0.056(3) 0.0261(18) 0.0239(17) 0.0165(15) 0.0264(19)
C74 0.0227(16) 0.0180(15) 0.0158(14) 0.0017(12) 0.0041(12) 0.0089(13)

loop_
_atom_type_symbol
_atom_type_description
_atom_type_scat_dispersion_real
_atom_type_scat_dispersion_imag
_atom_type_scat_source
C C 0.0033 0.0016 'International Tables Vol C Tables 4.2.6.8 and 6.1.1.4'
H H 0.0000 0.0000 'International Tables Vol C Tables 4.2.6.8 and 6.1.1.4'
Br Br -0.2901 2.4595 'International Tables Vol C Tables 4.2.6.8 and 6.1.1.4'
N N 0.0061 0.0033 'International Tables Vol C Tables 4.2.6.8 and 6.1.1.4'
O O 0.0106 0.0060 'International Tables Vol C Tables 4.2.6.8 and 6.1.1.4'

loop_
_exptl_crystal_face_index_h
_exptl_crystal_face_index_k
_exptl_crystal_face_index_l
_exptl_crystal_face_perp_dist
_exptl_oxdiff_crystal_face_indexfrac_h
_exptl_oxdiff_crystal_face_indexfrac_k
_exptl_oxdiff_crystal_face_indexfrac_l
_exptl_oxdiff_crystal_face_x
_exptl_oxdiff_crystal_face_y
_exptl_oxdiff_crystal_face_z
4 2 5 0.1852 4.4974 2.4993 4.9999 0.1581 0.4566 0.0147
15 -14 1 0.1173 14.9923 -13.9883 0.9959 -0.0220 0.2718 -0.9484
6 -18 -1 0.0919 5.9948 -17.9884 -1.0065 0.0326 -0.3863 -0.9137
15 6 -5 0.1354 15.4984 5.5019 -4.9932 -0.4824 0.8518 -0.1418
-7 18 1 0.0850 -6.9945 17.9881 1.0064 -0.0199 0.3356 0.9372
-16 -1 -3 0.1426 -16.4941 -0.5039 -3.0018 0.0723 -0.9366 0.3578
-12 17 0 0.0983 -11.9929 16.9874 0.0055 0.0051 0.0180 1.0091
-14 3 -9 0.1495 -13.9920 2.9955 -8.9976 -0.2746 -0.8447 0.4329
6 -18 5 0.0941 6.4924 -18.4887 4.9911 0.3151 -0.2156 -0.9308
-9 17 2 0.0843 -9.4942 17.4876 2.0054 0.0638 0.2177 0.9771

loop_
_geom_angle_atom_site_label_1
_geom_angle_atom_site_label_2
_geom_angle_atom_site_label_3
_geom_angle
C10 O2 C11 115.5(3)
C12 O4 C13 114.5(3)
C6 O5 H5 109.5
C14 N1 C15 117.9(3)
C19 N2 C23 116.9(3)
C24 N3 C4 113.3(2)
C24 N3 C2 111.7(2)
C4 N3 C2 109.3(2)
C6 C1 C10 118.2(3)
C6 C1 C2 121.7(3)
C10 C1 C2 119.9(3)
N3 C2 C1 112.3(2)
N3 C2 C14 108.6(2)
C1 C2 C14 113.7(2)
N3 C2 H2 107.3
C1 C2 H2 107.3
C14 C2 H2 107.3
N3 C4 C19 110.3(2)
N3 C4 C5 113.4(2)
C19 C4 C5 112.6(2)
N3 C4 H4 106.7
C19 C4 H4 106.7
C5 C4 H4 106.7
C6 C5 C12 108.8(2)
C6 C5 C4 109.9(2)
C12 C5 C4 110.9(2)
C6 C5 H5A 109.1
C12 C5 H5A 109.1
C4 C5 H5A 109.1
O5 C6 C1 124.5(3)
O5 C6 C5 112.5(2)
C1 C6 C5 123.0(3)
O1 C10 O2 122.6(3)
O1 C10 C1 124.7(3)
O2 C10 C1 112.7(3)
O2 C11 H11A 109.5
O2 C11 H11B 109.5
H11A C11 H11B 109.5
O2 C11 H11C 109.5
H11A C11 H11C 109.5
H11B C11 H11C 109.5
O3 C12 O4 124.1(3)
O3 C12 C5 124.8(3)
O4 C12 C5 111.0(3)
O4 C13 H13A 109.5
O4 C13 H13B 109.5
H13A C13 H13B 109.5
O4 C13 H13C 109.5
H13A C13 H13C 109.5
H13B C13 H13C 109.5
N1 C14 C18 122.8(3)
N1 C14 C2 118.5(3)
C18 C14 C2 118.7(3)
N1 C15 C16 123.8(3)
N1 C15 H15 118.1
C16 C15 H15 118.1
C17 C16 C15 116.9(3)
C17 C16 H16 121.6
C15 C16 H16 121.6
C18 C17 C16 120.9(3)
C18 C17 Br1 119.6(2)
C16 C17 Br1 119.6(2)
C17 C18 C14 117.6(3)
C17 C18 H18 121.2
C14 C18 H18 121.2
N2 C19 C20 123.3(3)
N2 C19 C4 116.5(3)
C20 C19 C4 120.1(3)
C21 C20 C19 117.9(3)
C21 C20 H20 121.1
C19 C20 H20 121.1
C20 C21 C22 120.1(3)
C20 C21 Br2 121.0(2)
C22 C21 Br2 118.9(2)
C23 C22 C21 117.8(3)
C23 C22 H22 121.1
C21 C22 H22 121.1
N2 C23 C22 124.0(3)
N2 C23 H23 118.0
C22 C23 H23 118.0
N3 C24 H24A 109.5
N3 C24 H24B 109.5
H24A C24 H24B 109.5
N3 C24 H24C 109.5
H24A C24 H24C 109.5
H24B C24 H24C 109.5
C60 O52 C61 115.4(3)
C62 O54 C63 115.2(3)
C56 O55 H55 109.5
C64 N51 C68 117.6(3)
C69 N52 C73 117.4(3)
C52 N53 C74 112.0(2)
C52 N53 C54 109.3(2)
C74 N53 C54 113.5(2)
C56 C51 C60 118.7(3)
C56 C51 C52 121.5(2)
C60 C51 C52 119.8(3)
N53 C52 C51 112.9(2)
N53 C52 C64 109.0(2)
C51 C52 C64 113.3(2)
N53 C52 H52 107.1
C51 C52 H52 107.1
C64 C52 H52 107.1
N53 C54 C69 110.2(2)
N53 C54 C55 113.3(2)
C69 C54 C55 112.9(2)
N53 C54 H54 106.6
C69 C54 H54 106.6
C55 C54 H54 106.6
C56 C55 C62 109.7(2)
C56 C55 C54 109.5(2)
C62 C55 C54 110.8(2)
C56 C55 H55A 108.9
C62 C55 H55A 108.9
C54 C55 H55A 108.9
O55 C56 C51 124.2(3)
O55 C56 C55 112.5(2)
C51 C56 C55 123.2(3)
O51 C60 O52 122.8(3)
O51 C60 C51 124.4(3)
O52 C60 C51 112.8(3)
O52 C61 H61A 109.5
O52 C61 H61B 109.5
H61A C61 H61B 109.5
O52 C61 H61C 109.5
H61A C61 H61C 109.5
H61B C61 H61C 109.5
O53 C62 O54 124.6(3)
O53 C62 C55 124.3(3)
O54 C62 C55 111.1(3)
O54 C63 H63A 109.5
O54 C63 H63B 109.5
H63A C63 H63B 109.5
O54 C63 H63C 109.5
H63A C63 H63C 109.5
H63B C63 H63C 109.5
N51 C64 C65 123.0(3)
N51 C64 C52 117.9(2)
C65 C64 C52 119.0(2)
C66 C65 C64 117.3(3)
C66 C65 H65 121.3
C64 C65 H65 121.3
C67 C66 C65 121.3(3)
C67 C66 Br51 119.0(2)
C65 C66 Br51 119.7(2)
C66 C67 C68 116.2(3)
C66 C67 H67 121.9
C68 C67 H67 121.9
N51 C68 C67 124.5(3)
N51 C68 H68 117.7
C67 C68 H68 117.7
N52 C69 C70 122.9(3)
N52 C69 C54 118.1(3)
C70 C69 C54 119.0(3)
C71 C70 C69 118.1(3)
C71 C70 H70 120.9
C69 C70 H70 120.9
C70 C71 C72 120.4(3)
C70 C71 Br52 120.2(2)
C72 C71 Br52 119.3(2)
C73 C72 C71 117.1(3)
C73 C72 H72 121.5
C71 C72 H72 121.5
N52 C73 C72 124.1(3)
N52 C73 H73 118.0
C72 C73 H73 118.0
N53 C74 H74A 109.5
N53 C74 H74B 109.5
H74A C74 H74B 109.5
N53 C74 H74C 109.5
H74A C74 H74C 109.5
H74B C74 H74C 109.5

loop_
_geom_bond_atom_site_label_1
_geom_bond_atom_site_label_2
_geom_bond_distance
Br1 C17 1.895(3)
Br2 C21 1.895(3)
O1 C10 1.230(4)
O2 C10 1.340(4)
O2 C11 1.453(4)
O3 C12 1.209(4)
O4 C12 1.342(4)
O4 C13 1.460(4)
O5 C6 1.349(3)
O5 H5 0.8400
N1 C14 1.339(4)
N1 C15 1.342(4)
N2 C19 1.338(4)
N2 C23 1.356(4)
N3 C24 1.465(4)
N3 C4 1.468(4)
N3 C2 1.471(3)
C1 C6 1.352(4)
C1 C10 1.459(4)
C1 C2 1.517(4)
C2 C14 1.526(4)
C2 H2 1.0000
C4 C19 1.517(4)
C4 C5 1.545(4)
C4 H4 1.0000
C5 C6 1.512(4)
C5 C12 1.518(4)
C5 H5A 1.0000
C11 H11A 0.9800
C11 H11B 0.9800
C11 H11C 0.9800
C13 H13A 0.9800
C13 H13B 0.9800
C13 H13C 0.9800
C14 C18 1.397(4)
C15 C16 1.391(4)
C15 H15 0.9500
C16 C17 1.385(4)
C16 H16 0.9500
C17 C18 1.385(4)
C18 H18 0.9500
C19 C20 1.395(4)
C20 C21 1.379(4)
C20 H20 0.9500
C21 C22 1.388(5)
C22 C23 1.371(5)
C22 H22 0.9500
C23 H23 0.9500
C24 H24A 0.9800
C24 H24B 0.9800
C24 H24C 0.9800
Br51 C66 1.892(3)
Br52 C71 1.888(3)
O51 C60 1.231(4)
O52 C60 1.332(4)
O52 C61 1.446(4)
O53 C62 1.200(4)
O54 C62 1.337(4)
O54 C63 1.446(4)
O55 C56 1.346(3)
O55 H55 0.8400
N51 C64 1.333(4)
N51 C68 1.342(4)
N52 C69 1.340(4)
N52 C73 1.348(4)
N53 C52 1.463(3)
N53 C74 1.471(4)
N53 C54 1.472(4)
C51 C56 1.351(4)
C51 C60 1.457(4)
C51 C52 1.517(4)
C52 C64 1.531(4)
C52 H52 1.0000
C54 C69 1.523(4)
C54 C55 1.544(4)
C54 H54 1.0000
C55 C56 1.513(4)
C55 C62 1.514(4)
C55 H55A 1.0000
C61 H61A 0.9800
C61 H61B 0.9800
C61 H61C 0.9800
C63 H63A 0.9800
C63 H63B 0.9800
C63 H63C 0.9800
C64 C65 1.401(4)
C65 C66 1.384(4)
C65 H65 0.9500
C66 C67 1.383(4)
C67 C68 1.390(4)
C67 H67 0.9500
C68 H68 0.9500
C69 C70 1.391(4)
C70 C71 1.380(4)
C70 H70 0.9500
C71 C72 1.388(4)
C72 C73 1.380(5)
C72 H72 0.9500
C73 H73 0.9500
C74 H74A 0.9800
C74 H74B 0.9800
C74 H74C 0.9800

loop_
_geom_torsion_atom_site_label_1
_geom_torsion_atom_site_label_2
_geom_torsion_atom_site_label_3
_geom_torsion_atom_site_label_4
_geom_torsion
C24 N3 C2 C1 75.4(3)
C4 N3 C2 C1 -50.8(3)
C24 N3 C2 C14 -157.9(2)
C4 N3 C2 C14 75.9(3)
C6 C1 C2 N3 19.1(4)
C10 C1 C2 N3 -156.2(3)
C6 C1 C2 C14 -104.8(3)
C10 C1 C2 C14 79.9(3)
C24 N3 C4 C19 66.9(3)
C2 N3 C4 C19 -167.9(2)
C24 N3 C4 C5 -60.5(3)
C2 N3 C4 C5 64.8(3)
N3 C4 C5 C6 -42.4(3)
C19 C4 C5 C6 -168.5(3)
N3 C4 C5 C12 -162.7(2)
C19 C4 C5 C12 71.1(3)
C10 C1 C6 O5 -1.6(5)
C2 C1 C6 O5 -177.1(3)
C10 C1 C6 C5 177.3(3)
C2 C1 C6 C5 1.9(5)
C12 C5 C6 O5 -50.2(3)
C4 C5 C6 O5 -171.8(2)
C12 C5 C6 C1 130.7(3)
C4 C5 C6 C1 9.1(4)
C11 O2 C10 O1 -5.1(5)
C11 O2 C10 C1 174.4(3)
C6 C1 C10 O1 1.8(5)
C2 C1 C10 O1 177.3(3)
C6 C1 C10 O2 -177.6(3)
C2 C1 C10 O2 -2.1(4)
C13 O4 C12 O3 2.0(4)
C13 O4 C12 C5 -176.2(2)
C6 C5 C12 O3 -84.3(4)
C4 C5 C12 O3 36.6(4)
C6 C5 C12 O4 93.9(3)
C4 C5 C12 O4 -145.1(2)
C15 N1 C14 C18 -0.9(5)
C15 N1 C14 C2 -179.6(3)
N3 C2 C14 N1 -120.7(3)
C1 C2 C14 N1 5.2(4)
N3 C2 C14 C18 60.5(3)
C1 C2 C14 C18 -173.6(3)
C14 N1 C15 C16 0.7(5)
N1 C15 C16 C17 0.8(5)
C15 C16 C17 C18 -2.2(5)
C15 C16 C17 Br1 176.8(2)
C16 C17 C18 C14 2.0(4)
Br1 C17 C18 C14 -176.9(2)
N1 C14 C18 C17 -0.4(4)
C2 C14 C18 C17 178.3(3)
C23 N2 C19 C20 -1.4(5)
C23 N2 C19 C4 -178.7(3)
N3 C4 C19 N2 -136.1(3)
C5 C4 C19 N2 -8.4(4)
N3 C4 C19 C20 46.4(4)
C5 C4 C19 C20 174.2(3)
N2 C19 C20 C21 1.4(5)
C4 C19 C20 C21 178.7(3)
C19 C20 C21 C22 -0.6(5)
C19 C20 C21 Br2 -178.5(2)
C20 C21 C22 C23 -0.2(6)
Br2 C21 C22 C23 177.8(3)
C19 N2 C23 C22 0.5(7)
C21 C22 C23 N2 0.2(7)
C74 N53 C52 C51 76.8(3)
C54 N53 C52 C51 -49.9(3)
C74 N53 C52 C64 -156.4(2)
C54 N53 C52 C64 77.0(3)
C56 C51 C52 N53 19.0(4)
C60 C51 C52 N53 -157.8(3)
C56 C51 C52 C64 -105.5(3)
C60 C51 C52 C64 77.6(3)
C52 N53 C54 C69 -167.8(2)
C74 N53 C54 C69 66.4(3)
C52 N53 C54 C55 64.6(3)
C74 N53 C54 C55 -61.2(3)
N53 C54 C55 C56 -43.6(3)
C69 C54 C55 C56 -169.8(2)
N53 C54 C55 C62 -164.7(2)
C69 C54 C55 C62 69.1(3)
C60 C51 C56 O55 -0.7(4)
C52 C51 C56 O55 -177.5(3)
C60 C51 C56 C55 177.4(3)
C52 C51 C56 C55 0.5(4)
C62 C55 C56 O55 -48.8(3)
C54 C55 C56 O55 -170.6(2)
C62 C55 C56 C51 132.9(3)
C54 C55 C56 C51 11.2(4)
C61 O52 C60 O51 -4.4(4)
C61 O52 C60 C51 174.7(3)
C56 C51 C60 O51 0.7(5)
C52 C51 C60 O51 177.6(3)
C56 C51 C60 O52 -178.3(3)
C52 C51 C60 O52 -1.4(4)
C63 O54 C62 O53 -0.3(5)
C63 O54 C62 C55 -179.0(3)
C56 C55 C62 O53 -84.1(4)
C54 C55 C62 O53 36.9(4)
C56 C55 C62 O54 94.6(3)
C54 C55 C62 O54 -144.4(3)
C68 N51 C64 C65 -0.2(4)
C68 N51 C64 C52 -178.1(3)
N53 C52 C64 N51 -127.2(3)
C51 C52 C64 N51 -0.5(4)
N53 C52 C64 C65 54.9(3)
C51 C52 C64 C65 -178.5(3)
N51 C64 C65 C66 -0.9(4)
C52 C64 C65 C66 176.9(3)
C64 C65 C66 C67 1.7(5)
C64 C65 C66 Br51 -178.2(2)
C65 C66 C67 C68 -1.3(5)
Br51 C66 C67 C68 178.6(2)
C64 N51 C68 C67 0.6(5)
C66 C67 C68 N51 0.1(5)
C73 N52 C69 C70 0.8(5)
C73 N52 C69 C54 -179.5(3)
N53 C54 C69 N52 -119.6(3)
C55 C54 C69 N52 8.2(4)
N53 C54 C69 C70 60.1(4)
C55 C54 C69 C70 -172.1(3)
N52 C69 C70 C71 -1.8(5)
C54 C69 C70 C71 178.5(3)
C69 C70 C71 C72 1.6(5)
C69 C70 C71 Br52 -178.2(2)
C70 C71 C72 C73 -0.4(5)
Br52 C71 C72 C73 179.4(3)
C69 N52 C73 C72 0.5(6)
C71 C72 C73 N52 -0.7(6)
